data_7237697
loop_
_publ_author_name
'Mondal, Rajarshi'
'Lozada, Issiah B.'
'Davis, Rebecca L.'
'Williams, J. A. Gareth'
'Herbert, David E.'

_publ_section_title
;
 Exploiting synergy between ligand design and counterion interactions to
 boost room temperature phosphorescence from Cu(i) compounds
;
_journal_issue 13
_journal_name_full 'Journal of Materials Chemistry C'
_journal_page_first 3772
_journal_paper_doi 10.1039/C9TC00040B
_journal_volume 7
_journal_year 2019
_chemical_formula_moiety 'C50 H36 Cu N2 P2, C24 H20 B'
_chemical_formula_sum 'C74 H56 B Cu N2 P2'
_chemical_formula_weight 1109.49
_space_group_crystal_system monoclinic
_space_group_IT_number 15
_space_group_name_Hall '-C 2yc'
_space_group_name_H-M_alt 'C 1 2/c 1'
_atom_sites_solution_hydrogens geom
_audit_creation_method SHELXL-2014/7
_audit_update_record
;
2018-10-12 deposited with the CCDC.
2019-01-23 downloaded from the CCDC.
;
_cell_angle_alpha 90
_cell_angle_beta 116.9930(19)
_cell_angle_gamma 90
_cell_formula_units_Z 4
_cell_length_a 18.2037(7)
_cell_length_b 18.8070(7)
_cell_length_c 18.1095(6)
_cell_measurement_reflns_used 9236
_cell_measurement_temperature 150(2)
_cell_measurement_theta_max 29.51
_cell_measurement_theta_min 2.63
_cell_volume 5524.5(4)
_computing_cell_refinement 'Bruker SAINT'
_computing_data_collection 'Bruker APEX2'
_computing_data_reduction 'Bruker SAINT'
_computing_molecular_graphics 'Bruker SHELXTL'
_computing_publication_material 'Bruker SHELXTL'
_computing_structure_refinement 'SHELXL-2014/7 (Sheldrick, 2014)'
_computing_structure_solution 'SHELXS-97 (Sheldrick 2008)'
_diffrn_ambient_temperature 150(2)
_diffrn_measured_fraction_theta_full 0.999
_diffrn_measured_fraction_theta_max 0.998
_diffrn_measurement_device_type 'Bruker APEX-II CCD'
_diffrn_measurement_method '\f and \w scans'
_diffrn_radiation_type MoK\a
_diffrn_radiation_wavelength 0.71073
_diffrn_reflns_av_R_equivalents 0.0722
_diffrn_reflns_av_unetI/netI 0.0540
_diffrn_reflns_Laue_measured_fraction_full 0.999
_diffrn_reflns_Laue_measured_fraction_max 0.998
_diffrn_reflns_limit_h_max 26
_diffrn_reflns_limit_h_min -26
_diffrn_reflns_limit_k_max 26
_diffrn_reflns_limit_k_min -26
_diffrn_reflns_limit_l_max 25
_diffrn_reflns_limit_l_min -25
_diffrn_reflns_number 91982
_diffrn_reflns_point_group_measured_fraction_full 0.999
_diffrn_reflns_point_group_measured_fraction_max 0.998
_diffrn_reflns_theta_full 25.242
_diffrn_reflns_theta_max 30.622
_diffrn_reflns_theta_min 2.404
_exptl_absorpt_coefficient_mu 0.502
_exptl_absorpt_correction_type none
_exptl_crystal_colour yellow
_exptl_crystal_density_diffrn 1.334
_exptl_crystal_description block
_exptl_crystal_F_000 2312
_exptl_crystal_size_max 0.250
_exptl_crystal_size_mid 0.120
_exptl_crystal_size_min 0.120
_refine_diff_density_max 0.556
_refine_diff_density_min -0.477
_refine_diff_density_rms 0.075
_refine_ls_extinction_method none
_refine_ls_goodness_of_fit_ref 1.005
_refine_ls_hydrogen_treatment constr
_refine_ls_matrix_type full
_refine_ls_number_parameters 362
_refine_ls_number_reflns 8513
_refine_ls_number_restraints 0
_refine_ls_restrained_S_all 1.005
_refine_ls_R_factor_all 0.0892
_refine_ls_R_factor_gt 0.0490
_refine_ls_shift/su_max 0.001
_refine_ls_shift/su_mean 0.000
_refine_ls_structure_factor_coef Fsqd
_refine_ls_weighting_details 'w=1/[\s^2^(Fo^2^)+(0.1000P)^2^+0.5000P] where P=(Fo^2^+2Fc^2^)/3'
_refine_ls_weighting_scheme calc
_refine_ls_wR_factor_gt 0.1274
_refine_ls_wR_factor_ref 0.1559
_reflns_Friedel_coverage 0.000
_reflns_number_gt 5936
_reflns_number_total 8513
_reflns_threshold_expression 'I > 2\s(I)'
_cod_data_source_file c9tc00040b2.cif
_cod_data_source_block deh023_sad
_cod_original_sg_symbol_H-M 'C 2/c'
_cod_database_code 7237697
_shelx_shelxl_version_number 2014/7
_shelx_space_group_comment
; 
The symmetry employed for this shelxl refinement is uniquely defined 
by the following loop, which should always be used as a source of 
symmetry information in preference to the above space-group names. 
They are only intended as comments. 
;
_shelx_estimated_absorpt_t_min 0.885
_shelx_estimated_absorpt_t_max 0.942

loop_
_space_group_symop_operation_xyz
'x, y, z'
'-x, y, -z+1/2'
'x+1/2, y+1/2, z'
'-x+1/2, y+1/2, -z+1/2'
'-x, -y, -z'
'x, -y, z-1/2'
'-x+1/2, -y+1/2, -z'
'x+1/2, -y+1/2, z-1/2'

loop_
_atom_site_label
_atom_site_type_symbol
_atom_site_fract_x
_atom_site_fract_y
_atom_site_fract_z
_atom_site_U_iso_or_equiv
_atom_site_adp_type
_atom_site_occupancy
_atom_site_site_symmetry_order
_atom_site_calc_flag
_atom_site_refinement_flags_posn
_atom_site_refinement_flags_adp
_atom_site_refinement_flags_occupancy
Cu1 Cu 0.5000 0.17004(2) 0.7500 0.01506(10) Uani 1 2 d S T P
P1 P 0.58321(3) 0.12627(3) 0.70090(3) 0.01532(12) Uani 1 1 d . . .
B1 B 1.0000 0.05305(19) 0.7500 0.0270(8) Uani 1 2 d S T P
C21 C 0.60150(13) -0.00793(11) 0.76850(12) 0.0211(4) Uani 1 1 d . . .
H21 H 0.5705 0.0112 0.7942 0.025 Uiso 1 1 calc R U .
C20 C 0.61779(12) 0.03391(10) 0.71424(12) 0.0179(4) Uani 1 1 d . . .
C26 C 0.95913(14) 0.00293(11) 0.79601(13) 0.0251(5) Uani 1 1 d . . .
C27 C 0.92273(14) -0.06339(12) 0.76412(14) 0.0277(5) Uani 1 1 d . . .
H27 H 0.9221 -0.0796 0.7141 0.033 Uiso 1 1 calc R U .
C22 C 0.63042(15) -0.07773(12) 0.78537(14) 0.0298(5) Uani 1 1 d . . .
H22 H 0.6190 -0.1062 0.8223 0.036 Uiso 1 1 calc R U .
C30 C 0.92066(15) -0.01926(13) 0.90745(14) 0.0321(5) Uani 1 1 d . . .
H30 H 0.9199 -0.0032 0.9569 0.038 Uiso 1 1 calc R U .
C24 C 0.69177(15) -0.06402(13) 0.69408(15) 0.0324(6) Uani 1 1 d . . .
H24 H 0.7226 -0.0835 0.6684 0.039 Uiso 1 1 calc R U .
C23 C 0.67571(16) -0.10511(13) 0.74800(15) 0.0341(6) Uani 1 1 d . . .
H23 H 0.6958 -0.1525 0.7596 0.041 Uiso 1 1 calc R U .
C31 C 0.95546(16) 0.02322(12) 0.86912(14) 0.0326(6) Uani 1 1 d . . .
H31 H 0.9778 0.0680 0.8932 0.039 Uiso 1 1 calc R U .
C29 C 0.88686(15) -0.08488(14) 0.87460(15) 0.0314(5) Uani 1 1 d . . .
H29 H 0.8637 -0.1144 0.9012 0.038 Uiso 1 1 calc R U .
C25 C 0.66356(14) 0.00504(12) 0.67687(13) 0.0246(5) Uani 1 1 d . . .
H25 H 0.6752 0.0330 0.6397 0.030 Uiso 1 1 calc R U .
C33 C 0.90139(15) 0.16892(12) 0.68904(14) 0.0266(5) Uani 1 1 d . . .
H33 H 0.9372 0.1951 0.7367 0.032 Uiso 1 1 calc R U .
C32 C 0.92233(15) 0.09929(12) 0.68082(14) 0.0285(5) Uani 1 1 d . . .
C34 C 0.83028(16) 0.20195(13) 0.63041(15) 0.0330(5) Uani 1 1 d . . .
H34 H 0.8189 0.2497 0.6389 0.040 Uiso 1 1 calc R U .
C35 C 0.77646(17) 0.16644(14) 0.56057(17) 0.0370(6) Uani 1 1 d . . .
H35 H 0.7280 0.1890 0.5206 0.044 Uiso 1 1 calc R U .
C36 C 0.79459(18) 0.09729(15) 0.54991(18) 0.0489(8) Uani 1 1 d . . .
H36 H 0.7583 0.0715 0.5020 0.059 Uiso 1 1 calc R U .
C37 C 0.86519(18) 0.06531(14) 0.60849(18) 0.0531(9) Uani 1 1 d . . .
H37 H 0.8758 0.0175 0.5993 0.064 Uiso 1 1 calc R U .
N1 N 0.40398(10) 0.23659(8) 0.67699(10) 0.0152(3) Uani 1 1 d . . .
C9 C 0.32746(12) 0.22522(10) 0.67581(11) 0.0144(4) Uani 1 1 d . . .
C1 C 0.40913(13) 0.28544(10) 0.62804(12) 0.0179(4) Uani 1 1 d . . .
H1 H 0.4616 0.2933 0.6300 0.021 Uiso 1 1 calc R U .
C2 C 0.34181(13) 0.32767(10) 0.57191(12) 0.0183(4) Uani 1 1 d . . .
C8 C 0.25608(12) 0.26285(10) 0.62107(11) 0.0163(4) Uani 1 1 d . . .
C7 C 0.26353(13) 0.31617(10) 0.56722(12) 0.0176(4) Uani 1 1 d . . .
C13 C 0.18080(13) 0.24653(11) 0.62077(13) 0.0212(4) Uani 1 1 d . . .
H13 H 0.1322 0.2708 0.5837 0.025 Uiso 1 1 calc R U .
C3 C 0.35301(15) 0.37890(11) 0.52074(13) 0.0253(5) Uani 1 1 d . . .
H3 H 0.4062 0.3867 0.5245 0.030 Uiso 1 1 calc R U .
C12 C 0.17623(13) 0.19609(13) 0.67326(13) 0.0246(5) Uani 1 1 d . . .
H12 H 0.1245 0.1854 0.6717 0.029 Uiso 1 1 calc R U .
C6 C 0.19688(14) 0.35719(12) 0.51107(13) 0.0236(4) Uani 1 1 d . . .
H6 H 0.1434 0.3507 0.5071 0.028 Uiso 1 1 calc R U .
C4 C 0.28647(16) 0.41746(12) 0.46548(14) 0.0298(5) Uani 1 1 d . . .
H4 H 0.2932 0.4512 0.4300 0.036 Uiso 1 1 calc R U .
C5 C 0.20940(16) 0.40673(12) 0.46191(13) 0.0296(5) Uani 1 1 d . . .
H5 H 0.1641 0.4344 0.4245 0.036 Uiso 1 1 calc R U .
C14 C 0.56657(12) 0.15012(11) 0.59650(12) 0.0181(4) Uani 1 1 d . . .
C15 C 0.52737(14) 0.10289(12) 0.53082(13) 0.0249(5) Uani 1 1 d . . .
H15 H 0.5125 0.0569 0.5411 0.030 Uiso 1 1 calc R U .
C16 C 0.50981(15) 0.12241(14) 0.45028(14) 0.0308(5) Uani 1 1 d . . .
H16 H 0.4836 0.0896 0.4061 0.037 Uiso 1 1 calc R U .
C19 C 0.58589(14) 0.21797(12) 0.57967(13) 0.0259(5) Uani 1 1 d . . .
H19 H 0.6121 0.2510 0.6236 0.031 Uiso 1 1 calc R U .
C18 C 0.56702(15) 0.23779(13) 0.49881(14) 0.0306(5) Uani 1 1 d . . .
H18 H 0.5793 0.2845 0.4878 0.037 Uiso 1 1 calc R U .
C17 C 0.53052(14) 0.18957(14) 0.43467(14) 0.0302(5) Uani 1 1 d . . .
H17 H 0.5197 0.2025 0.3800 0.036 Uiso 1 1 calc R U .
C10 C 0.32246(12) 0.17387(10) 0.73078(12) 0.0157(4) Uani 1 1 d . . .
C11 C 0.24703(13) 0.16025(12) 0.72902(13) 0.0224(4) Uani 1 1 d . . .
H11 H 0.2433 0.1263 0.7660 0.027 Uiso 1 1 calc R U .
C28 C 0.88790(15) -0.10615(13) 0.80188(15) 0.0322(5) Uani 1 1 d . . .
H28 H 0.8644 -0.1506 0.7777 0.039 Uiso 1 1 calc R U .

loop_
_atom_site_aniso_label
_atom_site_aniso_U_11
_atom_site_aniso_U_22
_atom_site_aniso_U_33
_atom_site_aniso_U_23
_atom_site_aniso_U_13
_atom_site_aniso_U_12
Cu1 0.01366(18) 0.01443(18) 0.01875(18) 0.000 0.00881(14) 0.000
P1 0.0151(2) 0.0157(2) 0.0163(2) -0.00256(18) 0.0081(2) -0.00013(18)
B1 0.032(2) 0.0189(16) 0.0202(16) 0.000 0.0035(15) 0.000
C21 0.0187(10) 0.0199(10) 0.0205(10) -0.0027(8) 0.0051(8) -0.0015(8)
C20 0.0155(9) 0.0165(9) 0.0173(9) -0.0033(7) 0.0036(8) 0.0010(7)
C26 0.0239(11) 0.0197(10) 0.0222(10) -0.0024(8) 0.0021(9) 0.0021(8)
C27 0.0266(12) 0.0291(12) 0.0276(11) -0.0109(9) 0.0124(10) -0.0039(9)
C22 0.0320(13) 0.0224(11) 0.0258(11) 0.0016(9) 0.0052(10) -0.0006(9)
C30 0.0350(13) 0.0361(13) 0.0211(11) -0.0030(9) 0.0093(10) 0.0097(11)
C24 0.0298(13) 0.0326(13) 0.0277(12) -0.0067(10) 0.0069(10) 0.0123(10)
C23 0.0354(14) 0.0227(11) 0.0318(13) -0.0013(9) 0.0043(11) 0.0092(10)
C31 0.0421(14) 0.0225(11) 0.0224(11) -0.0036(9) 0.0053(10) 0.0063(10)
C29 0.0250(12) 0.0384(14) 0.0295(12) 0.0014(10) 0.0112(10) 0.0048(10)
C25 0.0236(11) 0.0271(11) 0.0226(10) -0.0028(8) 0.0100(9) 0.0056(9)
C33 0.0349(13) 0.0259(11) 0.0263(11) 0.0005(9) 0.0201(10) 0.0030(9)
C32 0.0324(13) 0.0210(11) 0.0271(11) 0.0024(9) 0.0093(10) 0.0006(9)
C34 0.0399(14) 0.0291(12) 0.0399(14) 0.0089(10) 0.0267(12) 0.0141(11)
C35 0.0338(14) 0.0390(14) 0.0399(15) 0.0166(11) 0.0181(12) 0.0136(11)
C36 0.0431(16) 0.0377(15) 0.0376(15) 0.0015(12) -0.0064(13) 0.0090(13)
C37 0.0466(17) 0.0251(13) 0.0506(17) -0.0035(12) -0.0104(14) 0.0111(12)
N1 0.0156(8) 0.0151(8) 0.0160(8) -0.0003(6) 0.0080(6) -0.0015(6)
C9 0.0153(9) 0.0160(9) 0.0124(8) -0.0027(7) 0.0066(7) -0.0005(7)
C1 0.0196(10) 0.0169(9) 0.0175(9) 0.0002(7) 0.0088(8) -0.0020(8)
C2 0.0217(10) 0.0147(9) 0.0170(9) -0.0010(7) 0.0075(8) -0.0017(8)
C8 0.0187(9) 0.0166(9) 0.0138(9) -0.0021(7) 0.0075(7) 0.0024(7)
C7 0.0238(10) 0.0138(9) 0.0136(9) -0.0019(7) 0.0072(8) 0.0029(7)
C13 0.0176(10) 0.0257(10) 0.0199(10) 0.0010(8) 0.0083(8) 0.0073(8)
C3 0.0337(13) 0.0187(10) 0.0222(10) 0.0025(8) 0.0116(10) -0.0028(9)
C12 0.0142(10) 0.0375(12) 0.0250(11) 0.0014(9) 0.0116(9) 0.0015(9)
C6 0.0241(11) 0.0246(11) 0.0194(10) 0.0003(8) 0.0076(9) 0.0063(9)
C4 0.0417(14) 0.0210(11) 0.0218(11) 0.0063(8) 0.0101(10) 0.0011(10)
C5 0.0375(13) 0.0236(11) 0.0194(10) 0.0052(8) 0.0056(10) 0.0097(10)
C14 0.0145(9) 0.0233(10) 0.0178(9) 0.0000(8) 0.0084(8) 0.0027(8)
C15 0.0242(11) 0.0258(11) 0.0215(10) -0.0018(8) 0.0077(9) 0.0000(9)
C16 0.0267(12) 0.0418(14) 0.0178(10) -0.0055(9) 0.0048(9) 0.0025(10)
C19 0.0265(11) 0.0290(11) 0.0218(10) -0.0007(9) 0.0107(9) -0.0011(9)
C18 0.0299(12) 0.0348(13) 0.0274(12) 0.0087(10) 0.0132(10) 0.0003(10)
C17 0.0229(11) 0.0461(14) 0.0202(11) 0.0071(10) 0.0085(9) 0.0085(10)
C10 0.0161(9) 0.0176(9) 0.0149(9) -0.0001(7) 0.0083(8) 0.0009(7)
C11 0.0208(10) 0.0290(12) 0.0212(10) 0.0036(8) 0.0130(9) 0.0011(8)
C28 0.0289(13) 0.0316(13) 0.0365(13) -0.0106(10) 0.0153(11) -0.0080(10)

loop_
_atom_type_symbol
_atom_type_description
_atom_type_scat_dispersion_real
_atom_type_scat_dispersion_imag
_atom_type_scat_source
C C 0.0033 0.0016 'International Tables Vol C Tables 4.2.6.8 and 6.1.1.4'
H H 0.0000 0.0000 'International Tables Vol C Tables 4.2.6.8 and 6.1.1.4'
B B 0.0013 0.0007 'International Tables Vol C Tables 4.2.6.8 and 6.1.1.4'
P P 0.1023 0.0942 'International Tables Vol C Tables 4.2.6.8 and 6.1.1.4'
Cu Cu 0.3201 1.2651 'International Tables Vol C Tables 4.2.6.8 and 6.1.1.4'
N N 0.0061 0.0033 'International Tables Vol C Tables 4.2.6.8 and 6.1.1.4'

loop_
_geom_angle_atom_site_label_1
_geom_angle_atom_site_label_2
_geom_angle_atom_site_label_3
_geom_angle
_geom_angle_site_symmetry_1
_geom_angle_site_symmetry_3
N1 Cu1 N1 105.46(9) . 2_656
N1 Cu1 P1 87.04(5) . 2_656
N1 Cu1 P1 119.87(5) 2_656 2_656
N1 Cu1 P1 119.87(5) . .
N1 Cu1 P1 87.04(5) 2_656 .
P1 Cu1 P1 136.73(3) 2_656 .
C20 P1 C14 104.79(9) . .
C20 P1 C10 102.38(9) . 2_656
C14 P1 C10 104.06(9) . 2_656
C20 P1 Cu1 123.61(7) . .
C14 P1 Cu1 119.81(7) . .
C10 P1 Cu1 98.53(6) 2_656 .
C26 B1 C26 110.0(3) 2_756 .
C26 B1 C32 110.30(11) 2_756 .
C26 B1 C32 104.98(11) . .
C26 B1 C32 104.99(11) 2_756 2_756
C26 B1 C32 110.30(11) . 2_756
C32 B1 C32 116.3(3) . 2_756
C20 C21 C22 120.4(2) . .
C21 C20 C25 119.10(19) . .
C21 C20 P1 117.39(15) . .
C25 C20 P1 123.39(16) . .
C27 C26 C31 114.3(2) . .
C27 C26 B1 122.5(2) . .
C31 C26 B1 123.16(19) . .
C28 C27 C26 123.3(2) . .
C23 C22 C21 119.5(2) . .
C31 C30 C29 120.9(2) . .
C23 C24 C25 120.8(2) . .
C24 C23 C22 120.3(2) . .
C30 C31 C26 122.8(2) . .
C28 C29 C30 118.0(2) . .
C24 C25 C20 119.9(2) . .
C32 C33 C34 122.9(2) . .
C33 C32 C37 113.9(2) . .
C33 C32 B1 126.7(2) . .
C37 C32 B1 119.1(2) . .
C35 C34 C33 120.9(2) . .
C34 C35 C36 118.2(2) . .
C35 C36 C37 120.2(3) . .
C36 C37 C32 123.8(3) . .
C1 N1 C9 118.26(17) . .
C1 N1 Cu1 123.95(14) . .
C9 N1 Cu1 117.64(12) . .
N1 C9 C8 121.68(17) . .
N1 C9 C10 118.26(17) . .
C8 C9 C10 120.06(18) . .
N1 C1 C2 124.81(19) . .
C7 C2 C3 120.61(19) . .
C7 C2 C1 118.48(18) . .
C3 C2 C1 120.9(2) . .
C13 C8 C9 118.57(18) . .
C13 C8 C7 122.65(18) . .
C9 C8 C7 118.78(18) . .
C2 C7 C6 118.50(19) . .
C2 C7 C8 117.94(18) . .
C6 C7 C8 123.6(2) . .
C12 C13 C8 121.01(19) . .
C4 C3 C2 119.6(2) . .
C13 C12 C11 120.54(19) . .
C5 C6 C7 119.8(2) . .
C3 C4 C5 119.6(2) . .
C6 C5 C4 121.9(2) . .
C19 C14 C15 118.63(19) . .
C19 C14 P1 120.70(16) . .
C15 C14 P1 120.41(17) . .
C16 C15 C14 120.7(2) . .
C17 C16 C15 120.0(2) . .
C14 C19 C18 120.5(2) . .
C17 C18 C19 120.1(2) . .
C18 C17 C16 119.9(2) . .
C11 C10 C9 119.28(18) . .
C11 C10 P1 122.81(15) . 2_656
C9 C10 P1 117.88(14) . 2_656
C10 C11 C12 120.50(19) . .
C27 C28 C29 120.6(2) . .

loop_
_geom_bond_atom_site_label_1
_geom_bond_atom_site_label_2
_geom_bond_distance
_geom_bond_site_symmetry_2
Cu1 N1 2.0669(16) .
Cu1 N1 2.0669(16) 2_656
Cu1 P1 2.2327(5) 2_656
Cu1 P1 2.2328(5) .
P1 C20 1.826(2) .
P1 C14 1.830(2) .
P1 C10 1.831(2) 2_656
B1 C26 1.643(3) 2_756
B1 C26 1.643(3) .
B1 C32 1.648(3) .
B1 C32 1.648(3) 2_756
C21 C20 1.392(3) .
C21 C22 1.396(3) .
C20 C25 1.400(3) .
C26 C27 1.407(3) .
C26 C31 1.408(3) .
C27 C28 1.382(3) .
C22 C23 1.382(4) .
C30 C31 1.386(4) .
C30 C29 1.387(4) .
C24 C23 1.377(4) .
C24 C25 1.379(3) .
C29 C28 1.385(3) .
C33 C32 1.391(3) .
C33 C34 1.393(3) .
C32 C37 1.403(3) .
C34 C35 1.371(4) .
C35 C36 1.377(4) .
C36 C37 1.379(4) .
N1 C1 1.309(2) .
N1 C9 1.400(2) .
C9 C8 1.415(3) .
C9 C10 1.419(3) .
C1 C2 1.427(3) .
C2 C7 1.405(3) .
C2 C3 1.414(3) .
C8 C13 1.402(3) .
C8 C7 1.447(3) .
C7 C6 1.408(3) .
C13 C12 1.372(3) .
C3 C4 1.376(3) .
C12 C11 1.398(3) .
C6 C5 1.377(3) .
C4 C5 1.390(4) .
C14 C19 1.394(3) .
C14 C15 1.394(3) .
C15 C16 1.393(3) .
C16 C17 1.384(4) .
C19 C18 1.394(3) .
C18 C17 1.383(3) .
C10 C11 1.383(3) .
C10 P1 1.831(2) 2_656
